data_4330119
loop_
_publ_author_name
'Marie M. Melzer'
'Susanne Mossin'
'Allan Jay P. Cardenas'
'Kamille D. Williams'
'Shiyu Zhang'
'Karsten Meyer'
'Timothy H. Warren'

_publ_contact_author 'Timothy H. Warren'
_publ_contact_author_email thw@georgetown.edu
_publ_section_title
;
 A Copper(II) Thiolate from Reductive Cleavage of an S-Nitrosothiol
;
_journal_name_full 'Inorganic Chemistry'
_journal_page_first 8658
_journal_page_last 8660
_journal_paper_doi 10.1021/ic301356h
_journal_volume 51
_journal_year 2012
_chemical_formula_moiety 'C25 H34 Cu N2 O'
_chemical_formula_sum 'C25 H34 Cu N2 O'
_chemical_formula_weight 442.08
_chemical_name_common '[Me2NN]CuOtBu'
_chemical_name_systematic
; 
 ? 
;
_space_group_IT_number 19
_symmetry_cell_setting orthorhombic
_symmetry_space_group_name_Hall 'P 2ac 2ab'
_symmetry_space_group_name_H-M 'P 21 21 21'
_atom_sites_solution_hydrogens geom
_atom_sites_solution_primary direct
_atom_sites_solution_secondary difmap
_audit_creation_method SHELXL-97
_cell_angle_alpha 90.00
_cell_angle_beta 90.00
_cell_angle_gamma 90.00
_cell_formula_units_Z 4
_cell_length_a 8.2840(12)
_cell_length_b 15.010(2)
_cell_length_c 19.406(3)
_cell_measurement_reflns_used 6528
_cell_measurement_temperature 100(2)
_cell_measurement_theta_max 52.467
_cell_measurement_theta_min 4.999
_cell_volume 2413.0(6)
_computing_cell_refinement 'Bruker APEX II'
_computing_data_collection 'Bruker APEX II'
_computing_data_reduction 'Bruker APEX II'
_computing_molecular_graphics 'ORTEP-3 for Windows; Ferrugia L J (1997), J. Appl. Cryst. 30, 565'
_computing_publication_material 'Bruker SHELXTL'
_computing_structure_refinement 'SHELXL-97 (Sheldrick, 1997)'
_computing_structure_solution 'SHELXS-97 (Sheldrick, 1990)'
_diffrn_ambient_temperature 100(2)
_diffrn_measured_fraction_theta_full 1.000
_diffrn_measured_fraction_theta_max 0.994
_diffrn_measurement_device_type 'APEX II platform CCDm Bruker'
_diffrn_measurement_method 'omega scans'
_diffrn_radiation_monochromator graphite
_diffrn_radiation_source 'fine-focus sealed tube'
_diffrn_radiation_type MoK\a
_diffrn_radiation_wavelength 0.71073
_diffrn_reflns_av_R_equivalents 0.0350
_diffrn_reflns_av_sigmaI/netI 0.0396
_diffrn_reflns_limit_h_max 10
_diffrn_reflns_limit_h_min -11
_diffrn_reflns_limit_k_max 19
_diffrn_reflns_limit_k_min -19
_diffrn_reflns_limit_l_max 25
_diffrn_reflns_limit_l_min -25
_diffrn_reflns_number 22055
_diffrn_reflns_theta_full 25.00
_diffrn_reflns_theta_max 28.25
_diffrn_reflns_theta_min 1.72
_exptl_absorpt_coefficient_mu 0.922
_exptl_absorpt_correction_T_max 0.7956
_exptl_absorpt_correction_T_min 0.6558
_exptl_absorpt_correction_type multi-scan
_exptl_absorpt_process_details 'SADABS based on Blessing's method; Blessing, Acta Cryst. (1995) A51 33-38'
_exptl_crystal_colour Red
_exptl_crystal_density_diffrn 1.217
_exptl_crystal_description Block
_exptl_crystal_F_000 940
_exptl_crystal_size_max 0.50
_exptl_crystal_size_mid 0.28
_exptl_crystal_size_min 0.26
_refine_diff_density_max 0.421
_refine_diff_density_min -0.287
_refine_diff_density_rms 0.052
_refine_ls_abs_structure_details 'Flack H D (1983), Acta Cryst. A39, 876-881'
_refine_ls_abs_structure_Flack 0.011(11)
_refine_ls_extinction_method none
_refine_ls_goodness_of_fit_ref 0.998
_refine_ls_hydrogen_treatment constr
_refine_ls_matrix_type full
_refine_ls_number_parameters 271
_refine_ls_number_reflns 5842
_refine_ls_number_restraints 0
_refine_ls_restrained_S_all 0.998
_refine_ls_R_factor_all 0.0413
_refine_ls_R_factor_gt 0.0319
_refine_ls_shift/su_max 0.000
_refine_ls_shift/su_mean 0.000
_refine_ls_structure_factor_coef Fsqd
_refine_ls_weighting_details 'calc w=1/[\s^2^(Fo^2^)+(0.0418P)^2^+0.0000P] where P=(Fo^2^+2Fc^2^)/3'
_refine_ls_weighting_scheme calc
_refine_ls_wR_factor_gt 0.0719
_refine_ls_wR_factor_ref 0.0751
_reflns_number_gt 4989
_reflns_number_total 5842
_reflns_threshold_expression >2sigma(I)
_cod_data_source_file ic301356h_si_002_3.cif
_cod_data_source_block Me2NNCuOtBu
_cod_original_cell_volume 2413.1(6)
_cod_original_sg_symbol_Hall P2ac2ab
_cod_database_code 4330119

loop_
_symmetry_equiv_pos_as_xyz
'x, y, z'
'-x+1/2, -y, z+1/2'
'x+1/2, -y+1/2, -z'
'-x, y+1/2, -z+1/2'

loop_
_atom_site_label
_atom_site_type_symbol
_atom_site_fract_x
_atom_site_fract_y
_atom_site_fract_z
_atom_site_U_iso_or_equiv
_atom_site_adp_type
_atom_site_occupancy
_atom_site_symmetry_multiplicity
_atom_site_calc_flag
_atom_site_refinement_flags
Cu1 Cu 0.19864(2) 0.241106(12) 0.249263(12) 0.02126(6) Uani 1 1 d .
O1 O 0.14866(17) 0.34918(9) 0.21687(7) 0.0251(3) Uani 1 1 d .
N1 N 0.1793(2) 0.12941(10) 0.20504(8) 0.0230(3) Uani 1 1 d .
C12 C 0.3246(2) 0.26300(12) 0.38140(9) 0.0227(4) Uani 1 1 d .
N2 N 0.26673(19) 0.19608(10) 0.33480(8) 0.0219(4) Uani 1 1 d .
C14 C 0.2666(3) 0.38097(14) 0.46113(11) 0.0324(5) Uani 1 1 d .
H14 H 0.1917 0.4151 0.4872 0.039 Uiso 1 1 calc R
C17 C 0.4887(2) 0.28184(13) 0.38534(10) 0.0254(4) Uani 1 1 d .
C13 C 0.2101(3) 0.31291(12) 0.41879(10) 0.0259(4) Uani 1 1 d .
C1 C 0.1825(2) 0.05163(12) 0.23731(10) 0.0248(4) Uani 1 1 d .
C5 C 0.3161(3) 0.08499(13) 0.42429(10) 0.0303(5) Uani 1 1 d .
H5A H 0.4339 0.0891 0.4277 0.045 Uiso 1 1 calc R
H5B H 0.2820 0.0237 0.4339 0.045 Uiso 1 1 calc R
H5C H 0.2666 0.1254 0.4578 0.045 Uiso 1 1 calc R
C15 C 0.4294(3) 0.39985(14) 0.46602(11) 0.0339(5) Uani 1 1 d .
H15 H 0.4658 0.4463 0.4954 0.041 Uiso 1 1 calc R
C2 C 0.2152(3) 0.04305(12) 0.30769(11) 0.0269(4) Uani 1 1 d .
H2 H 0.2030 -0.0148 0.3269 0.032 Uiso 1 1 calc R
C22 C 0.2603(3) 0.40616(13) 0.18406(11) 0.0294(5) Uani 1 1 d .
C21 C 0.6112(3) 0.22886(15) 0.34481(11) 0.0330(5) Uani 1 1 d .
H21A H 0.6455 0.1771 0.3719 0.050 Uiso 1 1 calc R
H21B H 0.7051 0.2664 0.3348 0.050 Uiso 1 1 calc R
H21C H 0.5626 0.2087 0.3015 0.050 Uiso 1 1 calc R
C4 C 0.1482(3) -0.03317(13) 0.19830(12) 0.0326(5) Uani 1 1 d .
H4A H 0.0857 -0.0193 0.1568 0.049 Uiso 1 1 calc R
H4B H 0.0862 -0.0739 0.2276 0.049 Uiso 1 1 calc R
H4C H 0.2502 -0.0614 0.1851 0.049 Uiso 1 1 calc R
C7 C 0.0309(3) 0.16199(14) 0.09983(13) 0.0360(6) Uani 1 1 d .
C11 C 0.3148(3) 0.11938(13) 0.09374(11) 0.0333(5) Uani 1 1 d .
C10 C 0.3074(4) 0.12963(14) 0.02257(13) 0.0480(7) Uani 1 1 d .
H10 H 0.4017 0.1197 -0.0042 0.058 Uiso 1 1 calc R
C20 C 0.0341(3) 0.29324(15) 0.41194(12) 0.0325(5) Uani 1 1 d .
H20A H -0.0271 0.3318 0.4432 0.049 Uiso 1 1 calc R
H20B H 0.0141 0.2307 0.4238 0.049 Uiso 1 1 calc R
H20C H -0.0002 0.3043 0.3644 0.049 Uiso 1 1 calc R
C16 C 0.5389(3) 0.35106(14) 0.42803(11) 0.0305(5) Uani 1 1 d .
H16 H 0.6506 0.3649 0.4310 0.037 Uiso 1 1 calc R
C18 C -0.1157(3) 0.18455(18) 0.14175(16) 0.0527(7) Uani 1 1 d .
H18A H -0.1411 0.1348 0.1726 0.079 Uiso 1 1 calc R
H18B H -0.2073 0.1954 0.1109 0.079 Uiso 1 1 calc R
H18C H -0.0945 0.2382 0.1691 0.079 Uiso 1 1 calc R
C25 C 0.2653(4) 0.49299(16) 0.22513(16) 0.0582(8) Uani 1 1 d .
H25A H 0.1593 0.5219 0.2232 0.087 Uiso 1 1 calc R
H25B H 0.3468 0.5327 0.2053 0.087 Uiso 1 1 calc R
H25C H 0.2928 0.4800 0.2732 0.087 Uiso 1 1 calc R
C9 C 0.1677(5) 0.15369(16) -0.00949(14) 0.0555(8) Uani 1 1 d .
H9 H 0.1653 0.1593 -0.0582 0.067 Uiso 1 1 calc R
C23 C 0.4277(3) 0.36472(16) 0.18088(14) 0.0443(6) Uani 1 1 d .
H23A H 0.4678 0.3548 0.2278 0.066 Uiso 1 1 calc R
H23B H 0.5011 0.4049 0.1564 0.066 Uiso 1 1 calc R
H23C H 0.4220 0.3077 0.1564 0.066 Uiso 1 1 calc R
C24 C 0.1991(4) 0.4230(2) 0.11113(13) 0.0555(7) Uani 1 1 d .
H24A H 0.1987 0.3669 0.0853 0.083 Uiso 1 1 calc R
H24B H 0.2701 0.4659 0.0881 0.083 Uiso 1 1 calc R
H24C H 0.0892 0.4470 0.1131 0.083 Uiso 1 1 calc R
C3 C 0.2640(2) 0.11068(13) 0.35285(11) 0.0245(4) Uani 1 1 d .
C8 C 0.0313(4) 0.16978(15) 0.02793(15) 0.0526(8) Uani 1 1 d .
H8 H -0.0651 0.1865 0.0048 0.063 Uiso 1 1 calc R
C6 C 0.1733(3) 0.13458(12) 0.13156(11) 0.0274(5) Uani 1 1 d .
C19 C 0.4692(3) 0.09488(16) 0.12897(14) 0.0409(6) Uani 1 1 d .
H19A H 0.4596 0.0350 0.1486 0.061 Uiso 1 1 calc R
H19B H 0.4915 0.1377 0.1659 0.061 Uiso 1 1 calc R
H19C H 0.5578 0.0959 0.0955 0.061 Uiso 1 1 calc R

loop_
_atom_site_aniso_label
_atom_site_aniso_U_11
_atom_site_aniso_U_22
_atom_site_aniso_U_33
_atom_site_aniso_U_23
_atom_site_aniso_U_13
_atom_site_aniso_U_12
Cu1 0.02220(11) 0.01670(10) 0.02488(11) 0.00144(12) -0.00122(12) -0.00032(8)
O1 0.0259(7) 0.0181(6) 0.0313(8) 0.0032(6) -0.0002(6) 0.0001(6)
N1 0.0242(9) 0.0196(7) 0.0251(8) -0.0014(6) -0.0028(7) -0.0018(7)
C12 0.0309(10) 0.0177(8) 0.0194(9) 0.0027(7) -0.0013(8) 0.0005(8)
N2 0.0239(9) 0.0190(8) 0.0226(8) 0.0003(6) -0.0018(7) -0.0006(6)
C14 0.0464(14) 0.0242(10) 0.0266(11) -0.0023(8) 0.0051(9) 0.0046(9)
C17 0.0301(11) 0.0233(10) 0.0227(10) 0.0023(8) -0.0024(8) -0.0007(8)
C13 0.0326(11) 0.0227(9) 0.0222(10) 0.0052(7) 0.0007(9) 0.0014(9)
C1 0.0233(9) 0.0182(8) 0.0331(13) -0.0029(8) -0.0012(9) -0.0031(7)
C5 0.0407(13) 0.0228(9) 0.0275(11) 0.0037(8) -0.0014(10) 0.0004(10)
C15 0.0519(15) 0.0245(10) 0.0253(11) -0.0025(9) -0.0020(10) -0.0064(10)
C2 0.0293(11) 0.0168(8) 0.0344(12) 0.0045(8) 0.0016(10) -0.0003(8)
C22 0.0336(12) 0.0202(9) 0.0345(12) 0.0038(8) 0.0017(9) -0.0008(8)
C21 0.0289(11) 0.0353(11) 0.0348(12) -0.0050(9) -0.0011(9) 0.0003(10)
C4 0.0371(13) 0.0236(10) 0.0371(12) -0.0039(9) -0.0011(10) -0.0063(9)
C7 0.0392(14) 0.0244(11) 0.0445(14) 0.0040(10) -0.0169(11) -0.0117(9)
C11 0.0438(14) 0.0221(9) 0.0340(12) -0.0094(9) 0.0022(11) -0.0110(11)
C10 0.081(2) 0.0267(11) 0.0362(13) -0.0099(10) 0.0116(15) -0.0162(14)
C20 0.0329(12) 0.0343(11) 0.0302(12) 0.0035(9) 0.0044(9) 0.0075(9)
C16 0.0357(12) 0.0303(11) 0.0255(11) 0.0017(9) -0.0029(9) -0.0105(10)
C18 0.0320(14) 0.0492(15) 0.077(2) 0.0193(14) -0.0185(13) -0.0052(12)
C25 0.0658(19) 0.0280(12) 0.081(2) -0.0126(12) 0.0172(15) -0.0188(12)
C9 0.107(3) 0.0279(12) 0.0314(14) -0.0015(10) -0.0125(16) -0.0140(15)
C23 0.0327(13) 0.0394(13) 0.0607(17) 0.0100(12) 0.0073(12) -0.0054(11)
C24 0.0529(17) 0.0725(19) 0.0409(15) 0.0237(13) 0.0040(14) 0.0016(16)
C3 0.0225(10) 0.0226(9) 0.0285(11) 0.0043(8) 0.0006(8) 0.0002(8)
C8 0.080(2) 0.0279(12) 0.0495(17) 0.0056(11) -0.0339(16) -0.0145(13)
C6 0.0337(12) 0.0200(9) 0.0287(11) -0.0019(8) -0.0035(9) -0.0095(9)
C19 0.0316(13) 0.0410(13) 0.0502(15) -0.0187(11) 0.0077(11) -0.0064(10)

loop_
_atom_type_symbol
_atom_type_description
_atom_type_scat_dispersion_real
_atom_type_scat_dispersion_imag
_atom_type_scat_source
C C 0.0033 0.0016 'International Tables Vol C Tables 4.2.6.8 and 6.1.1.4'
H H 0.0000 0.0000 'International Tables Vol C Tables 4.2.6.8 and 6.1.1.4'
N N 0.0061 0.0033 'International Tables Vol C Tables 4.2.6.8 and 6.1.1.4'
O O 0.0106 0.0060 'International Tables Vol C Tables 4.2.6.8 and 6.1.1.4'
Cu Cu 0.3201 1.2651 'International Tables Vol C Tables 4.2.6.8 and 6.1.1.4'

loop_
_geom_angle_atom_site_label_1
_geom_angle_atom_site_label_2
_geom_angle_atom_site_label_3
_geom_angle
O1 Cu1 N2 134.94(6)
O1 Cu1 N1 128.70(7)
N2 Cu1 N1 96.17(7)
C22 O1 Cu1 123.82(12)
C1 N1 C6 121.34(16)
C1 N1 Cu1 124.41(13)
C6 N1 Cu1 114.07(12)
C17 C12 C13 121.42(18)
C17 C12 N2 120.27(17)
C13 C12 N2 118.16(17)
C3 N2 C12 121.01(16)
C3 N2 Cu1 125.07(13)
C12 N2 Cu1 113.92(11)
C15 C14 C13 121.3(2)
C15 C14 H14 119.4
C13 C14 H14 119.4
C12 C17 C16 118.47(19)
C12 C17 C21 121.40(18)
C16 C17 C21 120.13(19)
C14 C13 C12 117.9(2)
C14 C13 C20 121.7(2)
C12 C13 C20 120.39(18)
N1 C1 C2 123.14(17)
N1 C1 C4 120.17(17)
C2 C1 C4 116.69(16)
C3 C5 H5A 109.5
C3 C5 H5B 109.5
H5A C5 H5B 109.5
C3 C5 H5C 109.5
H5A C5 H5C 109.5
H5B C5 H5C 109.5
C16 C15 C14 119.8(2)
C16 C15 H15 120.1
C14 C15 H15 120.1
C1 C2 C3 126.89(17)
C1 C2 H2 116.6
C3 C2 H2 116.6
O1 C22 C23 111.58(17)
O1 C22 C24 107.54(19)
C23 C22 C24 109.5(2)
O1 C22 C25 107.40(18)
C23 C22 C25 110.2(2)
C24 C22 C25 110.6(2)
C17 C21 H21A 109.5
C17 C21 H21B 109.5
H21A C21 H21B 109.5
C17 C21 H21C 109.5
H21A C21 H21C 109.5
H21B C21 H21C 109.5
C1 C4 H4A 109.5
C1 C4 H4B 109.5
H4A C4 H4B 109.5
C1 C4 H4C 109.5
H4A C4 H4C 109.5
H4B C4 H4C 109.5
C6 C7 C8 117.6(3)
C6 C7 C18 120.8(2)
C8 C7 C18 121.5(2)
C10 C11 C6 117.7(2)
C10 C11 C19 121.2(2)
C6 C11 C19 121.06(19)
C9 C10 C11 121.3(3)
C9 C10 H10 119.3
C11 C10 H10 119.3
C13 C20 H20A 109.5
C13 C20 H20B 109.5
H20A C20 H20B 109.5
C13 C20 H20C 109.5
H20A C20 H20C 109.5
H20B C20 H20C 109.5
C15 C16 C17 121.2(2)
C15 C16 H16 119.4
C17 C16 H16 119.4
C7 C18 H18A 109.5
C7 C18 H18B 109.5
H18A C18 H18B 109.5
C7 C18 H18C 109.5
H18A C18 H18C 109.5
H18B C18 H18C 109.5
C22 C25 H25A 109.5
C22 C25 H25B 109.5
H25A C25 H25B 109.5
C22 C25 H25C 109.5
H25A C25 H25C 109.5
H25B C25 H25C 109.5
C10 C9 C8 120.5(2)
C10 C9 H9 119.8
C8 C9 H9 119.8
C22 C23 H23A 109.5
C22 C23 H23B 109.5
H23A C23 H23B 109.5
C22 C23 H23C 109.5
H23A C23 H23C 109.5
H23B C23 H23C 109.5
C22 C24 H24A 109.5
C22 C24 H24B 109.5
H24A C24 H24B 109.5
C22 C24 H24C 109.5
H24A C24 H24C 109.5
H24B C24 H24C 109.5
N2 C3 C2 122.62(18)
N2 C3 C5 119.06(18)
C2 C3 C5 118.32(17)
C9 C8 C7 121.1(3)
C9 C8 H8 119.4
C7 C8 H8 119.4
C7 C6 C11 121.7(2)
C7 C6 N1 119.1(2)
C11 C6 N1 118.98(19)
C11 C19 H19A 109.5
C11 C19 H19B 109.5
H19A C19 H19B 109.5
C11 C19 H19C 109.5
H19A C19 H19C 109.5
H19B C19 H19C 109.5

loop_
_geom_bond_atom_site_label_1
_geom_bond_atom_site_label_2
_geom_bond_distance
Cu1 O1 1.7883(13)
Cu1 N2 1.8790(16)
Cu1 N1 1.8903(15)
O1 C22 1.412(2)
N1 C1 1.325(2)
N1 C6 1.429(3)
C12 C17 1.391(3)
C12 C13 1.410(3)
C12 N2 1.434(2)
N2 C3 1.329(2)
C14 C15 1.382(3)
C14 C13 1.392(3)
C14 H14 0.9500
C17 C16 1.392(3)
C17 C21 1.510(3)
C13 C20 1.494(3)
C1 C2 1.398(3)
C1 C4 1.508(3)
C5 C3 1.503(3)
C5 H5A 0.9800
C5 H5B 0.9800
C5 H5C 0.9800
C15 C16 1.380(3)
C15 H15 0.9500
C2 C3 1.401(3)
C2 H2 0.9500
C22 C23 1.521(3)
C22 C24 1.524(3)
C22 C25 1.528(3)
C21 H21A 0.9800
C21 H21B 0.9800
C21 H21C 0.9800
C4 H4A 0.9800
C4 H4B 0.9800
C4 H4C 0.9800
C7 C6 1.392(3)
C7 C8 1.400(4)
C7 C18 1.501(4)
C11 C10 1.391(3)
C11 C6 1.402(3)
C11 C19 1.497(3)
C10 C9 1.362(4)
C10 H10 0.9500
C20 H20A 0.9800
C20 H20B 0.9800
C20 H20C 0.9800
C16 H16 0.9500
C18 H18A 0.9800
C18 H18B 0.9800
C18 H18C 0.9800
C25 H25A 0.9800
C25 H25B 0.9800
C25 H25C 0.9800
C9 C8 1.365(4)
C9 H9 0.9500
C23 H23A 0.9800
C23 H23B 0.9800
C23 H23C 0.9800
C24 H24A 0.9800
C24 H24B 0.9800
C24 H24C 0.9800
C8 H8 0.9500
C19 H19A 0.9800
C19 H19B 0.9800
C19 H19C 0.9800
